data_4087879
loop_
_publ_author_name
'Chung, Jae-Yeon'
'Schulz, Christian'
'Bauer, Heiko'
'Sun, Yu'
'Sitzmann, Helmut'
'Auerbach, Hendrik'
'Pierik, Antonio J.'
'Sch\"unemann, Volker'
'Neuba, Adam'
'Thiel, Werner R.'

_publ_section_title
;
 Cyclopentadienide Ligand CpC-- Possessing Intrinsic Helical Chirality and
 Its Ferrocene Analogues
;
_journal_issue 22
_journal_name_full Organometallics
_journal_page_first 5374
_journal_paper_doi 10.1021/acs.organomet.5b00673
_journal_volume 34
_journal_year 2015
_chemical_formula_sum 'C49 H52 B Cl2 F4 Fe'
_chemical_formula_weight 854.46
_space_group_crystal_system monoclinic
_space_group_IT_number 14
_space_group_name_Hall '-P 2yn'
_space_group_name_H-M_alt 'P 1 21/n 1'
_atom_sites_solution_hydrogens geom
_atom_sites_solution_primary direct
_atom_sites_solution_secondary difmap
_audit_creation_method SHELXL-2014/7
_cell_angle_alpha 90
_cell_angle_beta 92.379(2)
_cell_angle_gamma 90
_cell_formula_units_Z 4
_cell_length_a 13.2995(3)
_cell_length_b 21.6161(5)
_cell_length_c 14.5263(3)
_cell_measurement_reflns_used 5057
_cell_measurement_temperature 150(2)
_cell_measurement_theta_max 31.4640
_cell_measurement_theta_min 3.0810
_cell_volume 4172.47(16)
_computing_cell_refinement 'CrysAlisPro, Agilent Technologies'
_computing_data_collection 'CrysAlisPro, Agilent Technologies'
_computing_data_reduction 'CrysAlisPro, Agilent Technologies'
_computing_structure_refinement 'SHELXL-2014/7 (Sheldrick, 2014)'
_computing_structure_solution 'SIR92 (Giacovazzo et al., 1994)'
_diffrn_ambient_temperature 150(2)
_diffrn_detector_area_resol_mean 16.1399
_diffrn_measured_fraction_theta_full 0.999
_diffrn_measured_fraction_theta_max 0.904
_diffrn_measurement_device_type 'Xcalibur, Sapphire3, Gemini ultra'
_diffrn_measurement_method '\w scans'
_diffrn_radiation_type 'Mo K\a'
_diffrn_radiation_wavelength 0.71073
_diffrn_reflns_av_R_equivalents 0.0420
_diffrn_reflns_av_unetI/netI 0.0681
_diffrn_reflns_Laue_measured_fraction_full 0.999
_diffrn_reflns_Laue_measured_fraction_max 0.904
_diffrn_reflns_limit_h_max 20
_diffrn_reflns_limit_h_min -19
_diffrn_reflns_limit_k_max 32
_diffrn_reflns_limit_k_min -30
_diffrn_reflns_limit_l_max 17
_diffrn_reflns_limit_l_min -21
_diffrn_reflns_number 27887
_diffrn_reflns_point_group_measured_fraction_full 0.999
_diffrn_reflns_point_group_measured_fraction_max 0.904
_diffrn_reflns_theta_full 25.242
_diffrn_reflns_theta_max 32.524
_diffrn_reflns_theta_min 2.774
_diffrn_source 'Enhance (Mo) X-ray Source'
_exptl_absorpt_coefficient_mu 0.542
_exptl_absorpt_correction_T_max 0.960
_exptl_absorpt_correction_T_min 0.868
_exptl_absorpt_correction_type analytical
_exptl_absorpt_process_details
;
CrysAlisPro, Agilent Technologies,
Version 1.171.37.35 (release 13-08-2014 CrysAlis171 .NET)
(compiled Aug 13 2014,18:06:01)
Analytical numeric absorption correction using a multifaceted crystal
			model based on expressions derived by R.C. Clark & J.S. Reid.
(Clark, R. C. & Reid, J. S. (1995). Acta Cryst. A51, 887-897)
Empirical absorption correction using spherical harmonics,
 implemented in SCALE3 ABSPACK scaling algorithm.
;
_exptl_crystal_colour yellow
_exptl_crystal_density_diffrn 1.360
_exptl_crystal_description plate
_exptl_crystal_F_000 1788
_exptl_crystal_size_max 0.541
_exptl_crystal_size_mid 0.195
_exptl_crystal_size_min 0.077
_refine_diff_density_max 1.571
_refine_diff_density_min -1.190
_refine_diff_density_rms 0.084
_refine_ls_extinction_method none
_refine_ls_goodness_of_fit_ref 1.022
_refine_ls_hydrogen_treatment constr
_refine_ls_matrix_type full
_refine_ls_number_parameters 522
_refine_ls_number_reflns 13669
_refine_ls_number_restraints 0
_refine_ls_restrained_S_all 1.022
_refine_ls_R_factor_all 0.1034
_refine_ls_R_factor_gt 0.0716
_refine_ls_shift/su_max 0.001
_refine_ls_shift/su_mean 0.000
_refine_ls_structure_factor_coef Fsqd
_refine_ls_weighting_details 'w=1/[\s^2^(Fo^2^)+(0.0588P)^2^+6.3198P] where P=(Fo^2^+2Fc^2^)/3'
_refine_ls_weighting_scheme calc
_refine_ls_wR_factor_gt 0.1523
_refine_ls_wR_factor_ref 0.1693
_reflns_Friedel_coverage 0.000
_reflns_number_gt 9906
_reflns_number_total 13669
_reflns_threshold_expression 'I > 2\s(I)'
_cod_data_source_file om5b00673_si_005.cif
_cod_data_source_block shelx
_cod_original_sg_symbol_H-M 'P 21/n'
_cod_database_code 4087879
_shelx_shelxl_version_number 2014/7
_shelx_space_group_comment
;
The symmetry employed for this shelxl refinement is uniquely defined
by the following loop, which should always be used as a source of
symmetry information in preference to the above space-group names.
They are only intended as comments.
;
_shelx_estimated_absorpt_t_min 0.758
_shelx_estimated_absorpt_t_max 0.959

loop_
_space_group_symop_operation_xyz
'x, y, z'
'-x+1/2, y+1/2, -z+1/2'
'-x, -y, -z'
'x-1/2, -y-1/2, z-1/2'

loop_
_atom_site_label
_atom_site_type_symbol
_atom_site_fract_x
_atom_site_fract_y
_atom_site_fract_z
_atom_site_U_iso_or_equiv
_atom_site_adp_type
_atom_site_occupancy
_atom_site_site_symmetry_order
_atom_site_calc_flag
_atom_site_refinement_flags_posn
_atom_site_refinement_flags_adp
C1 C 0.64541(17) 0.57535(11) 0.33924(16) 0.0175(4) Uani 1 1 d . .
H1 H 0.6971 0.5643 0.2991 0.021 Uiso 1 1 calc R U
C2 C 0.65629(17) 0.57829(11) 0.43731(16) 0.0175(4) Uani 1 1 d . .
C3 C 0.56185(17) 0.59926(11) 0.47128(15) 0.0166(4) Uani 1 1 d . .
C4 C 0.49365(17) 0.60889(11) 0.39239(16) 0.0170(4) Uani 1 1 d . .
C5 C 0.54452(17) 0.59156(11) 0.31086(16) 0.0178(4) Uani 1 1 d . .
C6 C 0.74281(17) 0.55301(11) 0.49155(16) 0.0192(4) Uani 1 1 d . .
C7 C 0.77055(18) 0.57607(12) 0.57928(17) 0.0219(5) Uani 1 1 d . .
C8 C 0.71366(19) 0.62922(12) 0.61846(16) 0.0223(5) Uani 1 1 d . .
H8A H 0.7114 0.6637 0.5736 0.027 Uiso 1 1 calc R U
H8B H 0.7497 0.6440 0.6753 0.027 Uiso 1 1 calc R U
C9 C 0.60822(18) 0.61148(11) 0.64039(16) 0.0194(4) Uani 1 1 d . .
C10 C 0.53632(18) 0.59828(11) 0.56930(16) 0.0178(4) Uani 1 1 d . .
C11 C 0.79602(19) 0.50351(12) 0.45548(19) 0.0248(5) Uani 1 1 d . .
H11 H 0.7775 0.4881 0.3959 0.030 Uiso 1 1 calc R U
C12 C 0.8756(2) 0.47658(14) 0.5055(2) 0.0310(6) Uani 1 1 d . .
H12 H 0.9110 0.4427 0.4807 0.037 Uiso 1 1 calc R U
C13 C 0.9029(2) 0.49945(16) 0.5918(2) 0.0342(7) Uani 1 1 d . .
H13 H 0.9575 0.4813 0.6263 0.041 Uiso 1 1 calc R U
C14 C 0.85146(19) 0.54842(15) 0.62823(19) 0.0297(6) Uani 1 1 d . .
H14 H 0.8713 0.5637 0.6876 0.036 Uiso 1 1 calc R U
C15 C 0.5820(2) 0.60648(12) 0.73208(17) 0.0242(5) Uani 1 1 d . .
H15 H 0.6304 0.6155 0.7801 0.029 Uiso 1 1 calc R U
C16 C 0.4859(2) 0.58846(12) 0.75362(17) 0.0254(5) Uani 1 1 d . .
H16 H 0.4685 0.5855 0.8162 0.030 Uiso 1 1 calc R U
C17 C 0.4151(2) 0.57470(12) 0.68413(18) 0.0243(5) Uani 1 1 d . .
H17 H 0.3495 0.5619 0.6992 0.029 Uiso 1 1 calc R U
C18 C 0.43952(19) 0.57961(12) 0.59255(17) 0.0212(5) Uani 1 1 d . .
H18 H 0.3904 0.5703 0.5452 0.025 Uiso 1 1 calc R U
C19 C 0.38910(17) 0.63290(11) 0.39080(16) 0.0187(4) Uani 1 1 d . .
C20 C 0.31530(18) 0.60421(12) 0.33339(17) 0.0219(5) Uani 1 1 d . .
C21 C 0.34018(19) 0.54651(12) 0.28119(18) 0.0244(5) Uani 1 1 d . .
H21A H 0.2770 0.5265 0.2582 0.029 Uiso 1 1 calc R U
H21B H 0.3760 0.5171 0.3233 0.029 Uiso 1 1 calc R U
C22 C 0.40510(19) 0.56054(11) 0.20086(17) 0.0202(5) Uani 1 1 d . .
C23 C 0.50248(18) 0.58455(11) 0.21600(16) 0.0180(4) Uani 1 1 d . .
C24 C 0.3708(2) 0.54764(12) 0.11094(17) 0.0239(5) Uani 1 1 d . .
H24 H 0.3057 0.5304 0.1002 0.029 Uiso 1 1 calc R U
C25 C 0.4302(2) 0.55963(13) 0.03723(18) 0.0271(5) Uani 1 1 d . .
H25 H 0.4050 0.5516 -0.0237 0.033 Uiso 1 1 calc R U
C26 C 0.5265(2) 0.58338(12) 0.05165(17) 0.0263(5) Uani 1 1 d . .
H26 H 0.5673 0.5914 0.0009 0.032 Uiso 1 1 calc R U
C27 C 0.5627(2) 0.59528(12) 0.14086(17) 0.0222(5) Uani 1 1 d . .
H27 H 0.6290 0.6109 0.1510 0.027 Uiso 1 1 calc R U
C28 C 0.36447(19) 0.68533(13) 0.44129(18) 0.0238(5) Uani 1 1 d . .
H28 H 0.4137 0.7036 0.4820 0.029 Uiso 1 1 calc R U
C29 C 0.2692(2) 0.71095(14) 0.4327(2) 0.0307(6) Uani 1 1 d . .
H29 H 0.2533 0.7468 0.4670 0.037 Uiso 1 1 calc R U
C30 C 0.1969(2) 0.68392(15) 0.3735(2) 0.0342(6) Uani 1 1 d . .
H30 H 0.1318 0.7018 0.3662 0.041 Uiso 1 1 calc R U
C31 C 0.2199(2) 0.63089(14) 0.3253(2) 0.0302(6) Uani 1 1 d . .
H31 H 0.1697 0.6123 0.2859 0.036 Uiso 1 1 calc R U
C32 C 0.58077(18) 0.76117(11) 0.37638(16) 0.0195(4) Uani 1 1 d . .
H32 H 0.5160 0.7745 0.3932 0.023 Uiso 1 1 calc R U
C33 C 0.60681(19) 0.74326(11) 0.28656(16) 0.0193(4) Uani 1 1 d . .
C34 C 0.71104(19) 0.72383(11) 0.29145(17) 0.0215(5) Uani 1 1 d . .
C35 C 0.74774(18) 0.73123(12) 0.38608(17) 0.0215(5) Uani 1 1 d . .
C36 C 0.66665(18) 0.75601(11) 0.43720(16) 0.0189(4) Uani 1 1 d . .
C37 C 0.6712(2) 0.78256(12) 0.53338(17) 0.0236(5) Uani 1 1 d . .
H37 H 0.7320 0.7661 0.5679 0.028 Uiso 1 1 calc R U
C38 C 0.5781(2) 0.76949(13) 0.58846(18) 0.0271(5) Uani 1 1 d . .
H38A H 0.5195 0.7899 0.5587 0.041 Uiso 1 1 calc R U
H38B H 0.5888 0.7855 0.6512 0.041 Uiso 1 1 calc R U
H38C H 0.5664 0.7248 0.5907 0.041 Uiso 1 1 calc R U
C39 C 0.6813(3) 0.85338(14) 0.5234(2) 0.0361(7) Uani 1 1 d . .
H39A H 0.7374 0.8629 0.4842 0.054 Uiso 1 1 calc R U
H39B H 0.6940 0.8719 0.5844 0.054 Uiso 1 1 calc R U
H39C H 0.6189 0.8703 0.4954 0.054 Uiso 1 1 calc R U
C40 C 0.8506(2) 0.71917(16) 0.4335(3) 0.0455(9) Uani 1 1 d . .
H40 H 0.8338 0.7097 0.4985 0.055 Uiso 1 1 calc R U
C41 C 0.9108(2) 0.78026(16) 0.4424(2) 0.0390(7) Uani 1 1 d . .
H41A H 0.9781 0.7717 0.4693 0.059 Uiso 1 1 calc R U
H41B H 0.8758 0.8090 0.4822 0.059 Uiso 1 1 calc R U
H41C H 0.9166 0.7988 0.3813 0.059 Uiso 1 1 calc R U
C42 C 0.9089(3) 0.66504(18) 0.4066(3) 0.0531(10) Uani 1 1 d . .
H42A H 0.8636 0.6297 0.3962 0.080 Uiso 1 1 calc R U
H42B H 0.9589 0.6550 0.4558 0.080 Uiso 1 1 calc R U
H42C H 0.9433 0.6742 0.3498 0.080 Uiso 1 1 calc R U
C43 C 0.7683(2) 0.71286(14) 0.20444(18) 0.0282(6) Uani 1 1 d . .
H43 H 0.7162 0.7137 0.1528 0.034 Uiso 1 1 calc R U
C44 C 0.8358(3) 0.76918(18) 0.1889(3) 0.0511(10) Uani 1 1 d . .
H44A H 0.7973 0.8072 0.1981 0.077 Uiso 1 1 calc R U
H44B H 0.8593 0.7683 0.1259 0.077 Uiso 1 1 calc R U
H44C H 0.8937 0.7680 0.2328 0.077 Uiso 1 1 calc R U
C45 C 0.8269(2) 0.65283(15) 0.1919(2) 0.0344(7) Uani 1 1 d . .
H45A H 0.8937 0.6566 0.2224 0.052 Uiso 1 1 calc R U
H45B H 0.8339 0.6449 0.1261 0.052 Uiso 1 1 calc R U
H45C H 0.7906 0.6184 0.2194 0.052 Uiso 1 1 calc R U
C46 C 0.5406(2) 0.75285(13) 0.20104(18) 0.0266(5) Uani 1 1 d . .
H46 H 0.5578 0.7206 0.1549 0.032 Uiso 1 1 calc R U
C47 C 0.5642(3) 0.81652(17) 0.1608(3) 0.0505(9) Uani 1 1 d . .
H47A H 0.5523 0.8486 0.2068 0.076 Uiso 1 1 calc R U
H47B H 0.5205 0.8239 0.1059 0.076 Uiso 1 1 calc R U
H47C H 0.6347 0.8178 0.1440 0.076 Uiso 1 1 calc R U
C48 C 0.4286(2) 0.74795(15) 0.2185(2) 0.0336(6) Uani 1 1 d . .
H48A H 0.4142 0.7071 0.2439 0.050 Uiso 1 1 calc R U
H48B H 0.3896 0.7537 0.1604 0.050 Uiso 1 1 calc R U
H48C H 0.4101 0.7800 0.2625 0.050 Uiso 1 1 calc R U
F1 F 0.40065(18) 0.85240(14) 0.45907(17) 0.0735(8) Uani 1 1 d . .
F2 F 0.3233(3) 0.88775(19) 0.33230(17) 0.1058(12) Uani 1 1 d . .
F3 F 0.2329(2) 0.86209(14) 0.4514(2) 0.0846(9) Uani 1 1 d . .
F4 F 0.3292(3) 0.94509(13) 0.4600(3) 0.0980(11) Uani 1 1 d . .
Fe1 Fe 0.62383(2) 0.66705(2) 0.37573(2) 0.01478(8) Uani 1 1 d . .
B1 B 0.3211(3) 0.88719(19) 0.4243(3) 0.0391(8) Uani 1 1 d . .
C49 C 0.4394(4) 1.0169(2) 0.6213(3) 0.0600(11) Uani 1 1 d . .
H49A H 0.4796 1.0544 0.6097 0.072 Uiso 1 1 calc R U
H49B H 0.4097 1.0026 0.5614 0.072 Uiso 1 1 calc R U
Cl1 Cl 0.34269(17) 1.03597(7) 0.69358(13) 0.1225(8) Uani 1 1 d . .
Cl2 Cl 0.51907(12) 0.95925(6) 0.66714(10) 0.0849(4) Uani 1 1 d . .

loop_
_atom_site_aniso_label
_atom_site_aniso_U_11
_atom_site_aniso_U_22
_atom_site_aniso_U_33
_atom_site_aniso_U_23
_atom_site_aniso_U_13
_atom_site_aniso_U_12
C1 0.0178(10) 0.0170(10) 0.0177(10) -0.0001(8) 0.0015(8) -0.0007(8)
C2 0.0162(10) 0.0171(10) 0.0193(10) 0.0017(8) 0.0016(8) -0.0005(8)
C3 0.0175(10) 0.0166(10) 0.0159(10) 0.0025(8) 0.0009(8) -0.0041(8)
C4 0.0157(10) 0.0164(10) 0.0190(10) 0.0019(8) 0.0001(8) -0.0033(8)
C5 0.0178(10) 0.0184(11) 0.0172(10) 0.0013(8) 0.0008(8) -0.0031(8)
C6 0.0160(10) 0.0206(11) 0.0209(11) 0.0053(9) 0.0007(8) -0.0012(8)
C7 0.0175(10) 0.0286(13) 0.0196(11) 0.0068(9) -0.0006(9) -0.0046(9)
C8 0.0240(11) 0.0261(12) 0.0167(10) 0.0020(9) -0.0017(9) -0.0067(10)
C9 0.0221(11) 0.0199(11) 0.0162(10) 0.0034(8) 0.0011(8) -0.0006(9)
C10 0.0196(10) 0.0176(10) 0.0165(10) 0.0016(8) 0.0029(8) -0.0009(8)
C11 0.0195(11) 0.0267(13) 0.0283(13) 0.0051(10) 0.0027(9) 0.0001(10)
C12 0.0197(12) 0.0352(15) 0.0382(15) 0.0089(12) 0.0039(11) 0.0052(11)
C13 0.0190(12) 0.0491(18) 0.0343(15) 0.0144(13) -0.0003(11) 0.0060(12)
C14 0.0182(11) 0.0460(17) 0.0247(12) 0.0079(12) -0.0018(10) -0.0025(11)
C15 0.0316(13) 0.0242(12) 0.0168(11) 0.0016(9) 0.0007(9) 0.0004(10)
C16 0.0332(14) 0.0262(13) 0.0173(11) 0.0028(9) 0.0074(10) 0.0025(11)
C17 0.0265(12) 0.0224(12) 0.0247(12) 0.0030(10) 0.0110(10) -0.0030(10)
C18 0.0210(11) 0.0217(11) 0.0211(11) 0.0019(9) 0.0033(9) -0.0030(9)
C19 0.0158(10) 0.0224(11) 0.0180(10) 0.0052(9) 0.0015(8) -0.0010(9)
C20 0.0193(11) 0.0262(12) 0.0201(11) 0.0040(9) 0.0002(9) -0.0046(9)
C21 0.0229(12) 0.0232(12) 0.0267(12) 0.0012(10) -0.0028(10) -0.0076(10)
C22 0.0249(11) 0.0144(10) 0.0210(11) 0.0002(8) -0.0030(9) 0.0001(9)
C23 0.0225(11) 0.0147(10) 0.0166(10) -0.0009(8) -0.0010(8) 0.0001(8)
C24 0.0282(12) 0.0180(11) 0.0247(12) -0.0028(9) -0.0085(10) 0.0025(10)
C25 0.0376(14) 0.0239(12) 0.0192(11) -0.0035(9) -0.0067(10) 0.0056(11)
C26 0.0390(15) 0.0230(12) 0.0171(11) -0.0015(9) 0.0024(10) 0.0047(11)
C27 0.0265(12) 0.0209(12) 0.0192(11) -0.0019(9) 0.0017(9) -0.0022(10)
C28 0.0200(11) 0.0273(12) 0.0244(12) -0.0018(10) 0.0042(9) -0.0017(10)
C29 0.0249(13) 0.0334(15) 0.0344(14) -0.0020(12) 0.0075(11) 0.0047(11)
C30 0.0192(12) 0.0407(16) 0.0428(17) 0.0019(13) 0.0033(11) 0.0048(11)
C31 0.0201(12) 0.0374(15) 0.0329(14) 0.0020(12) -0.0017(10) -0.0033(11)
C32 0.0176(10) 0.0200(11) 0.0206(11) 0.0027(9) -0.0007(8) -0.0006(9)
C33 0.0239(11) 0.0164(10) 0.0176(10) 0.0027(8) 0.0000(9) -0.0021(9)
C34 0.0224(11) 0.0196(11) 0.0228(11) 0.0000(9) 0.0045(9) -0.0035(9)
C35 0.0186(11) 0.0196(11) 0.0262(12) -0.0026(9) -0.0020(9) -0.0033(9)
C36 0.0200(11) 0.0173(11) 0.0194(11) 0.0015(8) 0.0004(9) -0.0030(9)
C37 0.0255(12) 0.0232(12) 0.0217(11) -0.0048(9) -0.0032(9) -0.0044(10)
C38 0.0332(14) 0.0286(13) 0.0195(11) -0.0026(10) 0.0030(10) -0.0015(11)
C39 0.0445(17) 0.0260(14) 0.0381(16) -0.0100(12) 0.0061(13) -0.0100(13)
C40 0.0243(14) 0.0400(18) 0.071(2) -0.0232(17) -0.0140(15) 0.0013(13)
C41 0.0251(14) 0.0456(18) 0.0459(18) -0.0056(15) -0.0039(13) -0.0141(13)
C42 0.0298(16) 0.045(2) 0.084(3) 0.0111(19) -0.0136(17) -0.0028(15)
C43 0.0305(13) 0.0346(15) 0.0200(12) 0.0016(10) 0.0079(10) -0.0041(11)
C44 0.052(2) 0.052(2) 0.052(2) 0.0035(17) 0.0281(17) -0.0217(17)
C45 0.0300(14) 0.0484(18) 0.0257(13) -0.0045(12) 0.0102(11) 0.0010(13)
C46 0.0329(14) 0.0271(13) 0.0194(11) 0.0047(10) -0.0043(10) 0.0028(11)
C47 0.063(2) 0.0411(19) 0.0460(19) 0.0254(16) -0.0164(17) -0.0054(17)
C48 0.0309(14) 0.0403(17) 0.0285(14) 0.0040(12) -0.0102(11) 0.0050(12)
F1 0.0554(14) 0.106(2) 0.0582(14) -0.0041(14) -0.0098(11) 0.0415(15)
F2 0.123(3) 0.161(3) 0.0312(12) 0.0097(17) -0.0168(15) -0.013(3)
F3 0.0523(15) 0.0710(18) 0.133(3) -0.0013(18) 0.0330(16) 0.0067(13)
F4 0.099(2) 0.0557(17) 0.137(3) -0.0328(18) -0.024(2) 0.0081(16)
Fe1 0.01462(14) 0.01623(15) 0.01346(14) 0.00085(12) 0.00024(10) -0.00169(12)
B1 0.0382(18) 0.045(2) 0.0332(17) -0.0021(15) -0.0075(14) 0.0081(16)
C49 0.079(3) 0.059(3) 0.043(2) 0.0036(19) 0.011(2) 0.005(2)
Cl1 0.1810(18) 0.0751(9) 0.1199(13) -0.0044(9) 0.1074(14) 0.0035(10)
Cl2 0.0979(10) 0.0597(7) 0.0937(9) 0.0156(7) -0.0370(8) -0.0140(7)

loop_
_atom_type_symbol
_atom_type_description
_atom_type_scat_dispersion_real
_atom_type_scat_dispersion_imag
_atom_type_scat_source
C C 0.0033 0.0016 'International Tables Vol C Tables 4.2.6.8 and 6.1.1.4'
H H 0.0000 0.0000 'International Tables Vol C Tables 4.2.6.8 and 6.1.1.4'
F F 0.0171 0.0103 'International Tables Vol C Tables 4.2.6.8 and 6.1.1.4'
Fe Fe 0.3463 0.8444 'International Tables Vol C Tables 4.2.6.8 and 6.1.1.4'
Cl Cl 0.1484 0.1585 'International Tables Vol C Tables 4.2.6.8 and 6.1.1.4'
B B 0.0013 0.0007 'International Tables Vol C Tables 4.2.6.8 and 6.1.1.4'

loop_
_geom_angle_atom_site_label_1
_geom_angle_atom_site_label_2
_geom_angle_atom_site_label_3
_geom_angle
C2 C1 C5 109.4(2)
C2 C1 Fe1 73.26(13)
C5 C1 Fe1 72.64(14)
C2 C1 H1 125.3
C5 C1 H1 125.3
Fe1 C1 H1 120.5
C1 C2 C3 107.6(2)
C1 C2 C6 124.2(2)
C3 C2 C6 127.3(2)
C1 C2 Fe1 67.34(13)
C3 C2 Fe1 72.51(13)
C6 C2 Fe1 133.77(17)
C2 C3 C4 107.49(19)
C2 C3 C10 124.3(2)
C4 C3 C10 127.1(2)
C2 C3 Fe1 68.85(13)
C4 C3 Fe1 69.12(12)
C10 C3 Fe1 136.38(17)
C5 C4 C3 108.3(2)
C5 C4 C19 123.4(2)
C3 C4 C19 128.2(2)
C5 C4 Fe1 69.69(13)
C3 C4 Fe1 72.16(12)
C19 C4 Fe1 123.33(16)
C1 C5 C4 107.1(2)
C1 C5 C23 124.0(2)
C4 C5 C23 128.6(2)
C1 C5 Fe1 67.71(13)
C4 C5 Fe1 71.26(13)
C23 C5 Fe1 130.64(17)
C11 C6 C7 119.6(2)
C11 C6 C2 118.7(2)
C7 C6 C2 121.6(2)
C14 C7 C6 118.5(2)
C14 C7 C8 121.6(2)
C6 C7 C8 119.9(2)
C7 C8 C9 112.0(2)
C7 C8 H8A 109.2
C9 C8 H8A 109.2
C7 C8 H8B 109.2
C9 C8 H8B 109.2
H8A C8 H8B 107.9
C15 C9 C10 119.7(2)
C15 C9 C8 119.7(2)
C10 C9 C8 120.6(2)
C18 C10 C9 118.9(2)
C18 C10 C3 119.1(2)
C9 C10 C3 121.9(2)
C12 C11 C6 120.8(3)
C12 C11 H11 119.6
C6 C11 H11 119.6
C13 C12 C11 119.4(3)
C13 C12 H12 120.3
C11 C12 H12 120.3
C14 C13 C12 120.5(3)
C14 C13 H13 119.7
C12 C13 H13 119.7
C13 C14 C7 121.1(3)
C13 C14 H14 119.5
C7 C14 H14 119.5
C16 C15 C9 120.5(2)
C16 C15 H15 119.8
C9 C15 H15 119.8
C17 C16 C15 120.2(2)
C17 C16 H16 119.9
C15 C16 H16 119.9
C16 C17 C18 120.2(2)
C16 C17 H17 119.9
C18 C17 H17 119.9
C17 C18 C10 120.5(2)
C17 C18 H18 119.8
C10 C18 H18 119.8
C28 C19 C20 119.8(2)
C28 C19 C4 121.1(2)
C20 C19 C4 119.1(2)
C31 C20 C19 118.6(2)
C31 C20 C21 121.3(2)
C19 C20 C21 120.2(2)
C20 C21 C22 111.6(2)
C20 C21 H21A 109.3
C22 C21 H21A 109.3
C20 C21 H21B 109.3
C22 C21 H21B 109.3
H21A C21 H21B 108.0
C24 C22 C23 119.0(2)
C24 C22 C21 120.6(2)
C23 C22 C21 120.4(2)
C27 C23 C22 119.5(2)
C27 C23 C5 120.4(2)
C22 C23 C5 119.8(2)
C25 C24 C22 120.9(3)
C25 C24 H24 119.6
C22 C24 H24 119.6
C24 C25 C26 120.4(2)
C24 C25 H25 119.8
C26 C25 H25 119.8
C25 C26 C27 119.5(2)
C25 C26 H26 120.3
C27 C26 H26 120.3
C26 C27 C23 120.7(2)
C26 C27 H27 119.7
C23 C27 H27 119.7
C29 C28 C19 120.8(3)
C29 C28 H28 119.6
C19 C28 H28 119.6
C28 C29 C30 119.6(3)
C28 C29 H29 120.2
C30 C29 H29 120.2
C31 C30 C29 119.9(3)
C31 C30 H30 120.0
C29 C30 H30 120.0
C30 C31 C20 121.3(3)
C30 C31 H31 119.4
C20 C31 H31 119.4
C33 C32 C36 109.3(2)
C33 C32 Fe1 69.90(14)
C36 C32 Fe1 73.49(14)
C33 C32 H32 125.4
C36 C32 H32 125.4
Fe1 C32 H32 122.9
C32 C33 C34 107.7(2)
C32 C33 C46 124.4(2)
C34 C33 C46 127.3(2)
C32 C33 Fe1 70.80(14)
C34 C33 Fe1 70.36(14)
C46 C33 Fe1 131.32(18)
C33 C34 C35 107.4(2)
C33 C34 C43 121.0(2)
C35 C34 C43 130.2(2)
C33 C34 Fe1 69.48(13)
C35 C34 Fe1 71.69(14)
C43 C34 Fe1 134.13(18)
C36 C35 C34 107.5(2)
C36 C35 C40 120.5(2)
C34 C35 C40 132.0(3)
C36 C35 Fe1 71.82(14)
C34 C35 Fe1 68.65(13)
C40 C35 Fe1 126.1(2)
C32 C36 C35 108.0(2)
C32 C36 C37 123.1(2)
C35 C36 C37 128.2(2)
C32 C36 Fe1 68.01(14)
C35 C36 Fe1 69.49(13)
C37 C36 Fe1 135.44(17)
C36 C37 C38 114.4(2)
C36 C37 C39 106.9(2)
C38 C37 C39 107.9(2)
C36 C37 H37 109.2
C38 C37 H37 109.2
C39 C37 H37 109.2
C37 C38 H38A 109.5
C37 C38 H38B 109.5
H38A C38 H38B 109.5
C37 C38 H38C 109.5
H38A C38 H38C 109.5
H38B C38 H38C 109.5
C37 C39 H39A 109.5
C37 C39 H39B 109.5
H39A C39 H39B 109.5
C37 C39 H39C 109.5
H39A C39 H39C 109.5
H39B C39 H39C 109.5
C42 C40 C35 119.3(3)
C42 C40 C41 115.2(3)
C35 C40 C41 110.1(3)
C42 C40 H40 103.3
C35 C40 H40 103.3
C41 C40 H40 103.3
C40 C41 H41A 109.5
C40 C41 H41B 109.5
H41A C41 H41B 109.5
C40 C41 H41C 109.5
H41A C41 H41C 109.5
H41B C41 H41C 109.5
C40 C42 H42A 109.5
C40 C42 H42B 109.5
H42A C42 H42B 109.5
C40 C42 H42C 109.5
H42A C42 H42C 109.5
H42B C42 H42C 109.5
C34 C43 C45 120.4(2)
C34 C43 C44 108.3(2)
C45 C43 C44 110.6(3)
C34 C43 H43 105.5
C45 C43 H43 105.5
C44 C43 H43 105.5
C43 C44 H44A 109.5
C43 C44 H44B 109.5
H44A C44 H44B 109.5
C43 C44 H44C 109.5
H44A C44 H44C 109.5
H44B C44 H44C 109.5
C43 C45 H45A 109.5
C43 C45 H45B 109.5
H45A C45 H45B 109.5
C43 C45 H45C 109.5
H45A C45 H45C 109.5
H45B C45 H45C 109.5
C33 C46 C48 113.2(2)
C33 C46 C47 108.4(2)
C48 C46 C47 110.0(3)
C33 C46 H46 108.3
C48 C46 H46 108.3
C47 C46 H46 108.3
C46 C47 H47A 109.5
C46 C47 H47B 109.5
H47A C47 H47B 109.5
C46 C47 H47C 109.5
H47A C47 H47C 109.5
H47B C47 H47C 109.5
C46 C48 H48A 109.5
C46 C48 H48B 109.5
H48A C48 H48B 109.5
C46 C48 H48C 109.5
H48A C48 H48C 109.5
H48B C48 H48C 109.5
C1 Fe1 C33 127.14(9)
C1 Fe1 C32 163.96(9)
C33 Fe1 C32 39.30(9)
C1 Fe1 C34 108.76(9)
C33 Fe1 C34 40.16(10)
C32 Fe1 C34 66.36(10)
C1 Fe1 C5 39.65(9)
C33 Fe1 C5 106.72(9)
C32 Fe1 C5 127.39(9)
C34 Fe1 C5 117.38(9)
C1 Fe1 C2 39.41(9)
C33 Fe1 C2 165.69(9)
C32 Fe1 C2 154.90(9)
C34 Fe1 C2 130.74(9)
C5 Fe1 C2 65.80(9)
C1 Fe1 C35 121.29(9)
C33 Fe1 C35 66.48(10)
C32 Fe1 C35 65.58(9)
C34 Fe1 C35 39.66(10)
C5 Fe1 C35 152.03(9)
C2 Fe1 C35 113.90(9)
C1 Fe1 C4 65.97(9)
C33 Fe1 C4 117.30(9)
C32 Fe1 C4 109.94(9)
C34 Fe1 C4 149.76(9)
C5 Fe1 C4 39.05(9)
C2 Fe1 C4 65.34(9)
C35 Fe1 C4 168.70(9)
C1 Fe1 C36 155.28(9)
C33 Fe1 C36 65.29(9)
C32 Fe1 C36 38.50(9)
C34 Fe1 C36 65.54(9)
C5 Fe1 C36 165.00(9)
C2 Fe1 C36 124.74(9)
C35 Fe1 C36 38.69(9)
C4 Fe1 C36 131.48(9)
C1 Fe1 C3 65.46(9)
C33 Fe1 C3 151.22(9)
C32 Fe1 C3 121.95(9)
C34 Fe1 C3 168.60(9)
C5 Fe1 C3 65.14(9)
C2 Fe1 C3 38.64(8)
C35 Fe1 C3 133.61(9)
C4 Fe1 C3 38.71(8)
C36 Fe1 C3 115.21(9)
F2 B1 F4 111.6(4)
F2 B1 F3 110.2(3)
F4 B1 F3 108.2(3)
F2 B1 F1 108.9(3)
F4 B1 F1 108.4(3)
F3 B1 F1 109.5(3)
Cl1 C49 Cl2 112.9(2)
Cl1 C49 H49A 109.0
Cl2 C49 H49A 109.0
Cl1 C49 H49B 109.0
Cl2 C49 H49B 109.0
H49A C49 H49B 107.8

loop_
_geom_bond_atom_site_label_1
_geom_bond_atom_site_label_2
_geom_bond_distance
C1 C2 1.427(3)
C1 C5 1.431(3)
C1 Fe1 2.075(2)
C1 H1 0.9500
C2 C3 1.442(3)
C2 C6 1.472(3)
C2 Fe1 2.153(2)
C3 C4 1.447(3)
C3 C10 1.478(3)
C3 Fe1 2.202(2)
C4 C5 1.438(3)
C4 C19 1.483(3)
C4 Fe1 2.161(2)
C5 C23 1.473(3)
C5 Fe1 2.140(2)
C6 C11 1.397(4)
C6 C7 1.403(3)
C7 C14 1.399(4)
C7 C8 1.501(4)
C8 C9 1.501(3)
C8 H8A 0.9900
C8 H8B 0.9900
C9 C15 1.395(3)
C9 C10 1.407(3)
C10 C18 1.404(3)
C11 C12 1.387(4)
C11 H11 0.9500
C12 C13 1.382(4)
C12 H12 0.9500
C13 C14 1.378(4)
C13 H13 0.9500
C14 H14 0.9500
C15 C16 1.384(4)
C15 H15 0.9500
C16 C17 1.384(4)
C16 H16 0.9500
C17 C18 1.387(3)
C17 H17 0.9500
C18 H18 0.9500
C19 C28 1.396(4)
C19 C20 1.406(3)
C20 C31 1.395(4)
C20 C21 1.504(4)
C21 C22 1.511(4)
C21 H21A 0.9900
C21 H21B 0.9900
C22 C24 1.394(3)
C22 C23 1.404(3)
C23 C27 1.399(3)
C24 C25 1.381(4)
C24 H24 0.9500
C25 C26 1.387(4)
C25 H25 0.9500
C26 C27 1.388(4)
C26 H26 0.9500
C27 H27 0.9500
C28 C29 1.383(4)
C28 H28 0.9500
C29 C30 1.392(4)
C29 H29 0.9500
C30 C31 1.384(4)
C30 H30 0.9500
C31 H31 0.9500
C32 C33 1.418(3)
C32 C36 1.419(3)
C32 Fe1 2.114(2)
C32 H32 0.9500
C33 C34 1.447(3)
C33 C46 1.507(3)
C33 Fe1 2.102(2)
C34 C35 1.448(4)
C34 C43 1.521(3)
C34 Fe1 2.114(2)
C35 C36 1.438(3)
C35 C40 1.528(4)
C35 Fe1 2.155(2)
C36 C37 1.509(3)
C36 Fe1 2.186(2)
C37 C38 1.528(4)
C37 C39 1.544(4)
C37 H37 1.0000
C38 H38A 0.9800
C38 H38B 0.9800
C38 H38C 0.9800
C39 H39A 0.9800
C39 H39B 0.9800
C39 H39C 0.9800
C40 C42 1.466(5)
C40 C41 1.547(4)
C40 H40 1.0000
C41 H41A 0.9800
C41 H41B 0.9800
C41 H41C 0.9800
C42 H42A 0.9800
C42 H42B 0.9800
C42 H42C 0.9800
C43 C45 1.528(4)
C43 C44 1.535(4)
C43 H43 1.0000
C44 H44A 0.9800
C44 H44B 0.9800
C44 H44C 0.9800
C45 H45A 0.9800
C45 H45B 0.9800
C45 H45C 0.9800
C46 C48 1.525(4)
C46 C47 1.533(4)
C46 H46 1.0000
C47 H47A 0.9800
C47 H47B 0.9800
C47 H47C 0.9800
C48 H48A 0.9800
C48 H48B 0.9800
C48 H48C 0.9800
F1 B1 1.376(4)
F2 B1 1.339(4)
F3 B1 1.365(5)
F4 B1 1.357(5)
C49 Cl1 1.743(4)
C49 Cl2 1.749(5)
C49 H49A 0.9900
C49 H49B 0.9900
